data_4338540
loop_
_publ_author_name
'Struthers, Harriet'
'Hagenbach, Adelheid'
'Abram, Ulrich'
'Schibli, Roger'

_publ_section_title
;
 Organometallic [Re(CO)3]+ and [Re(CO)2(NO)]2+ Labeled Substrates for
 Human Thymidine Kinase 1
;
_journal_coden_ASTM INOCAJ
_journal_issue 12
_journal_name_full 'Inorganic Chemistry'
_journal_page_first 5154
_journal_page_last 5163
_journal_paper_doi 10.1021/ic9000126
_journal_volume 48
_journal_year 2009
_chemical_absolute_configuration ad
_chemical_formula_moiety 'C18 H21 N4 O12 Re'
_chemical_formula_sum 'C18 H21 N4 O12 Re'
_chemical_formula_weight 671.59
_chemical_name_systematic
;
(Thymidineiminodiacetato-O,O,N)dicarbonylnitrosylrhenium(I)
;
_space_group_IT_number 19
_symmetry_cell_setting orthorhombic
_symmetry_space_group_name_Hall 'P 2ac 2ab'
_symmetry_space_group_name_H-M 'P 21 21 21'
_atom_sites_solution_hydrogens geom
_atom_sites_solution_primary direct
_atom_sites_solution_secondary difmap
_audit_creation_method SHELXL-97
_cell_angle_alpha 90.00
_cell_angle_beta 90.00
_cell_angle_gamma 90.00
_cell_formula_units_Z 4
_cell_length_a 6.991(5)
_cell_length_b 9.738(5)
_cell_length_c 32.511(5)
_cell_measurement_reflns_used 5547
_cell_measurement_temperature 173(2)
_cell_measurement_theta_max 27.23
_cell_measurement_theta_min 2.51
_cell_volume 2213(2)
_computing_cell_refinement 'STOE X-AREA'
_computing_data_collection 'STOE X-AREA'
_computing_data_reduction 'STOE x-RED'
_computing_molecular_graphics ORTEP
_computing_publication_material WINGX
_computing_structure_refinement 'SHELXL-97 (Sheldrick, 1997)'
_computing_structure_solution 'SHELXs-97 (Sheldrick, 1997)'
_diffrn_ambient_temperature 173(2)
_diffrn_detector_area_resol_mean 6.67
_diffrn_measured_fraction_theta_full 0.993
_diffrn_measured_fraction_theta_max 0.993
_diffrn_measurement_device_type 'STOE IPDS 2T'
_diffrn_measurement_method 'rotation method'
_diffrn_radiation_monochromator graphite
_diffrn_radiation_source 'fine-focus sealed tube'
_diffrn_radiation_type MoK\a
_diffrn_radiation_wavelength 0.71069
_diffrn_reflns_av_R_equivalents 0.0827
_diffrn_reflns_av_sigmaI/netI 0.0725
_diffrn_reflns_limit_h_max 8
_diffrn_reflns_limit_h_min -8
_diffrn_reflns_limit_k_max 12
_diffrn_reflns_limit_k_min -12
_diffrn_reflns_limit_l_max 41
_diffrn_reflns_limit_l_min -41
_diffrn_reflns_number 16321
_diffrn_reflns_theta_full 26.77
_diffrn_reflns_theta_max 26.77
_diffrn_reflns_theta_min 2.44
_diffrn_standards_decay_% 0
_exptl_absorpt_coefficient_mu 5.564
_exptl_absorpt_correction_T_max 0.8874
_exptl_absorpt_correction_T_min 0.6506
_exptl_absorpt_correction_type integration
_exptl_absorpt_process_details numerical
_exptl_crystal_colour colourless
_exptl_crystal_density_diffrn 2.015
_exptl_crystal_density_method 'not measured'
_exptl_crystal_description needle
_exptl_crystal_F_000 1312
_exptl_crystal_size_max 0.18
_exptl_crystal_size_mid 0.077
_exptl_crystal_size_min 0.02
_refine_diff_density_max 1.046
_refine_diff_density_min -2.364
_refine_diff_density_rms 0.216
_refine_ls_abs_structure_details 'Flack H D (1983), Acta Cryst. A39, 876-881'
_refine_ls_abs_structure_Flack 0.00(2)
_refine_ls_extinction_method none
_refine_ls_goodness_of_fit_ref 0.998
_refine_ls_hydrogen_treatment constr
_refine_ls_matrix_type full
_refine_ls_number_parameters 316
_refine_ls_number_reflns 4687
_refine_ls_number_restraints 0
_refine_ls_restrained_S_all 0.998
_refine_ls_R_factor_all 0.0804
_refine_ls_R_factor_gt 0.0538
_refine_ls_shift/su_max 0.000
_refine_ls_shift/su_mean 0.000
_refine_ls_structure_factor_coef Fsqd
_refine_ls_weighting_details 'calc w=1/[\s^2^(Fo^2^)+(0.0795P)^2^+0.0000P] where P=(Fo^2^+2Fc^2^)/3'
_refine_ls_weighting_scheme calc
_refine_ls_wR_factor_gt 0.1214
_refine_ls_wR_factor_ref 0.1330
_reflns_number_gt 3425
_reflns_number_total 4687
_reflns_threshold_expression >2sigma(I)
_cod_data_source_file ic9000126_si_002.cif
_cod_data_source_block '[Re(CO)2(NO)L1]'
_cod_original_sg_symbol_H-M P212121
_cod_database_code 4338540

loop_
_symmetry_equiv_pos_as_xyz
'x, y, z'
'-x+1/2, -y, z+1/2'
'x+1/2, -y+1/2, -z'
'-x, y+1/2, -z+1/2'

loop_
_atom_site_label
_atom_site_type_symbol
_atom_site_fract_x
_atom_site_fract_y
_atom_site_fract_z
_atom_site_U_iso_or_equiv
_atom_site_adp_type
_atom_site_occupancy
_atom_site_symmetry_multiplicity
_atom_site_calc_flag
_atom_site_refinement_flags
Re Re 0.10724(5) 0.24985(8) 0.715002(11) 0.02986(13) Uani 1 1 d .
N10 N 0.2109(17) 0.4253(14) 0.7187(3) 0.047(3) Uani 1 1 d .
O10 O 0.2767(16) 0.5353(9) 0.7227(3) 0.053(3) Uani 1 1 d .
C20 C -0.1121(19) 0.3060(12) 0.7434(3) 0.034(3) Uani 1 1 d .
O20 O -0.2596(13) 0.3403(11) 0.7582(3) 0.047(2) Uani 1 1 d .
C30 C 0.2429(19) 0.1943(13) 0.7666(5) 0.044(3) Uani 1 1 d .
O30 O 0.3229(17) 0.1575(11) 0.7945(3) 0.052(3) Uani 1 1 d .
N11 N -0.0282(11) 0.2633(14) 0.6537(3) 0.0261(19) Uani 1 1 d .
C12 C -0.1706(19) 0.1495(12) 0.6533(4) 0.028(3) Uani 1 1 d .
H12A H -0.1946 0.1229 0.6250 0.034 Uiso 1 1 calc R
H12B H -0.2900 0.1828 0.6647 0.034 Uiso 1 1 calc R
C13 C -0.1083(19) 0.0252(13) 0.6770(4) 0.038(3) Uani 1 1 d .
O13 O -0.1566(15) -0.0905(9) 0.6690(4) 0.054(3) Uani 1 1 d .
O14 O 0.0055(12) 0.0536(9) 0.7088(3) 0.035(2) Uani 1 1 d .
C14 C 0.1228(14) 0.2399(18) 0.6227(3) 0.032(2) Uani 1 1 d .
H14A H 0.1573 0.3274 0.6105 0.038 Uiso 1 1 calc R
H14B H 0.0714 0.1824 0.6010 0.038 Uiso 1 1 calc R
C15 C 0.3015(17) 0.1731(11) 0.6395(4) 0.031(3) Uani 1 1 d .
O15 O 0.4175(12) 0.1216(9) 0.6155(3) 0.039(2) Uani 1 1 d .
O16 O 0.3273(13) 0.1774(9) 0.6787(3) 0.0345(19) Uani 1 1 d .
C9 C -0.1264(19) 0.3984(12) 0.6471(4) 0.029(3) Uani 1 1 d .
H9A H -0.0311 0.4708 0.6474 0.035 Uiso 1 1 calc R
H9B H -0.2136 0.4147 0.6697 0.035 Uiso 1 1 calc R
C8 C -0.2377(18) 0.4070(11) 0.6069(4) 0.032(3) Uani 1 1 d .
H8A H -0.1553 0.3823 0.5840 0.038 Uiso 1 1 calc R
H8B H -0.3443 0.3433 0.6075 0.038 Uiso 1 1 calc R
N3 N -0.3091(14) 0.5486(8) 0.6014(3) 0.0254(19) Uani 1 1 d .
C2 C -0.1957(18) 0.6416(11) 0.5789(4) 0.028(2) Uani 1 1 d .
O3 O -0.0405(13) 0.6049(9) 0.5647(3) 0.036(2) Uani 1 1 d .
N1 N -0.2676(13) 0.7708(10) 0.5753(3) 0.026(2) Uani 1 1 d .
C6 C -0.4414(17) 0.8061(12) 0.5938(4) 0.032(3) Uani 1 1 d .
H6 H -0.4829 0.8965 0.5915 0.038 Uiso 1 1 calc R
C5 C -0.5507(17) 0.7188(9) 0.6144(4) 0.029(3) Uani 1 1 d .
C7 C -0.7332(15) 0.7633(17) 0.6342(4) 0.035(3) Uani 1 1 d .
H7A H -0.7927 0.6859 0.6472 0.052 Uiso 1 1 calc R
H7B H -0.8175 0.7999 0.6136 0.052 Uiso 1 1 calc R
H7C H -0.7067 0.8327 0.6543 0.052 Uiso 1 1 calc R
C4 C -0.4876(16) 0.5781(12) 0.6182(4) 0.030(2) Uani 1 1 d .
O2 O -0.5825(12) 0.4851(8) 0.6350(3) 0.038(2) Uani 1 1 d .
C21 C -0.1502(17) 0.8675(11) 0.5509(4) 0.029(3) Uani 1 1 d .
H21 H -0.0158 0.8598 0.5592 0.035 Uiso 1 1 calc R
O25 O -0.2167(12) 1.0023(8) 0.5587(2) 0.0324(18) Uani 1 1 d .
C24 C -0.2368(18) 1.0744(12) 0.5190(4) 0.033(3) Uani 1 1 d .
H24 H -0.1658 1.1609 0.5210 0.040 Uiso 1 1 calc R
C26 C -0.439(2) 1.1088(16) 0.5117(5) 0.044(4) Uani 1 1 d .
H26A H -0.4531 1.1391 0.4835 0.053 Uiso 1 1 calc R
H26B H -0.5147 1.0260 0.5150 0.053 Uiso 1 1 calc R
O27 O -0.5145(14) 1.2119(8) 0.5382(3) 0.043(2) Uani 1 1 d .
H27 H -0.5057 1.1866 0.5621 0.064 Uiso 1 1 calc R
C23 C -0.1391(16) 0.9876(12) 0.4878(4) 0.033(3) Uani 1 1 d .
H23 H -0.1977 0.9972 0.4606 0.039 Uiso 1 1 calc R
O28 O 0.0647(13) 1.0127(11) 0.4865(3) 0.049(2) Uani 1 1 d .
H28 H 0.0927 1.0712 0.5036 0.073 Uiso 1 1 calc R
C22 C -0.1677(17) 0.8442(13) 0.5053(4) 0.032(3) Uani 1 1 d .
H22A H -0.2927 0.8081 0.4982 0.038 Uiso 1 1 calc R
H22B H -0.0700 0.7815 0.4954 0.038 Uiso 1 1 calc R

loop_
_atom_site_aniso_label
_atom_site_aniso_U_11
_atom_site_aniso_U_22
_atom_site_aniso_U_33
_atom_site_aniso_U_23
_atom_site_aniso_U_13
_atom_site_aniso_U_12
Re 0.03368(19) 0.02806(19) 0.02784(19) -0.0002(4) -0.00115(18) 0.0032(4)
N10 0.046(7) 0.071(8) 0.025(6) -0.005(6) 0.005(5) 0.013(6)
O10 0.078(7) 0.029(5) 0.051(7) -0.014(4) 0.020(5) -0.023(5)
C20 0.048(7) 0.031(5) 0.021(5) 0.003(4) -0.017(6) -0.021(5)
O20 0.027(4) 0.059(6) 0.055(6) -0.005(5) 0.020(4) 0.003(4)
C30 0.038(7) 0.031(6) 0.062(10) -0.018(7) 0.007(7) -0.008(5)
O30 0.069(7) 0.055(6) 0.031(5) -0.001(4) -0.025(5) 0.025(5)
N11 0.024(3) 0.026(5) 0.028(4) 0.001(5) -0.002(3) 0.003(5)
C12 0.031(6) 0.023(6) 0.031(7) -0.013(5) 0.003(5) -0.005(5)
C13 0.037(6) 0.030(6) 0.047(8) 0.006(5) 0.000(6) -0.003(6)
O13 0.055(6) 0.033(5) 0.074(7) -0.002(5) -0.021(5) -0.011(4)
O14 0.042(5) 0.034(4) 0.030(5) 0.006(3) -0.002(4) 0.005(4)
C14 0.033(5) 0.033(6) 0.028(5) 0.008(7) 0.000(4) 0.005(8)
C15 0.025(5) 0.020(5) 0.048(8) 0.005(5) 0.004(6) 0.000(4)
O15 0.034(5) 0.042(5) 0.040(5) -0.002(4) 0.005(4) 0.020(4)
O16 0.040(5) 0.039(5) 0.024(4) -0.004(3) -0.007(4) 0.002(4)
C9 0.037(7) 0.022(6) 0.027(6) 0.016(5) 0.002(6) 0.008(5)
C8 0.041(7) 0.016(5) 0.038(7) -0.001(5) -0.010(5) 0.007(5)
N3 0.033(5) 0.015(4) 0.029(5) 0.005(3) -0.003(4) 0.003(4)
C2 0.035(6) 0.020(5) 0.029(7) 0.001(4) -0.007(6) 0.002(5)
O3 0.029(4) 0.038(5) 0.041(5) 0.003(4) 0.005(4) 0.012(4)
N1 0.031(4) 0.014(6) 0.034(5) 0.002(4) 0.003(3) 0.007(4)
C6 0.029(6) 0.026(5) 0.041(7) 0.004(5) -0.007(5) -0.001(4)
C5 0.032(5) 0.018(7) 0.036(6) 0.000(4) -0.003(5) 0.007(4)
C7 0.038(5) 0.029(7) 0.037(6) -0.008(7) 0.005(4) 0.011(7)
C4 0.023(6) 0.039(6) 0.027(6) 0.002(5) -0.004(5) 0.002(5)
O2 0.043(5) 0.028(4) 0.043(5) 0.003(4) 0.013(4) -0.013(4)
C21 0.030(7) 0.026(6) 0.033(7) 0.009(5) 0.005(5) -0.003(5)
O25 0.048(5) 0.024(4) 0.026(4) 0.004(3) 0.000(4) 0.002(4)
C24 0.040(7) 0.024(5) 0.035(7) 0.002(5) 0.007(5) 0.003(5)
C26 0.043(8) 0.047(8) 0.044(8) -0.018(7) -0.013(6) 0.027(6)
O27 0.060(6) 0.030(5) 0.039(5) 0.002(3) 0.002(4) 0.019(4)
C23 0.035(6) 0.031(6) 0.032(6) 0.005(5) 0.000(5) 0.004(5)
O28 0.040(5) 0.058(6) 0.048(6) 0.011(5) 0.009(4) -0.001(5)
C22 0.033(6) 0.032(6) 0.030(6) -0.006(5) 0.007(5) 0.004(5)

loop_
_atom_type_symbol
_atom_type_description
_atom_type_scat_dispersion_real
_atom_type_scat_dispersion_imag
_atom_type_scat_source
C C 0.0033 0.0016 'International Tables Vol C Tables 4.2.6.8 and 6.1.1.4'
H H 0.0000 0.0000 'International Tables Vol C Tables 4.2.6.8 and 6.1.1.4'
N N 0.0061 0.0033 'International Tables Vol C Tables 4.2.6.8 and 6.1.1.4'
O O 0.0106 0.0060 'International Tables Vol C Tables 4.2.6.8 and 6.1.1.4'
Re Re -1.0185 7.2310 'International Tables Vol C Tables 4.2.6.8 and 6.1.1.4'

loop_
_geom_angle_atom_site_label_1
_geom_angle_atom_site_label_2
_geom_angle_atom_site_label_3
_geom_angle
N10 Re C20 91.1(5)
N10 Re C30 90.6(5)
C20 Re C30 93.1(5)
N10 Re O14 176.8(4)
C20 Re O14 92.1(4)
C30 Re O14 89.7(4)
N10 Re O16 93.5(4)
C20 Re O16 173.2(4)
C30 Re O16 91.9(5)
O14 Re O16 83.3(3)
N10 Re N11 99.8(5)
C20 Re N11 94.4(4)
C30 Re N11 167.1(5)
O14 Re N11 79.5(4)
O16 Re N11 79.9(3)
O10 N10 Re 177.3(11)
O20 C20 Re 174.1(10)
O30 C30 Re 176.5(12)
C14 N11 C12 110.9(11)
C14 N11 C9 111.3(11)
C12 N11 C9 110.2(9)
C14 N11 Re 107.5(6)
C12 N11 Re 104.5(7)
C9 N11 Re 112.2(8)
N11 C12 C13 113.7(11)
O13 C13 O14 121.9(12)
O13 C13 C12 124.2(13)
O14 C13 C12 113.9(11)
C13 O14 Re 118.5(7)
N11 C14 C15 114.2(9)
O15 C15 O16 123.2(11)
O15 C15 C14 119.4(11)
O16 C15 C14 117.4(10)
C15 O16 Re 118.2(8)
N11 C9 C8 113.9(10)
N3 C8 C9 109.1(9)
C4 N3 C2 125.1(9)
C4 N3 C8 116.7(10)
C2 N3 C8 118.2(10)
O3 C2 N1 124.2(11)
O3 C2 N3 120.3(10)
N1 C2 N3 115.6(10)
C2 N1 C6 120.8(10)
C2 N1 C21 115.4(9)
C6 N1 C21 123.8(9)
C5 C6 N1 124.1(11)
C6 C5 C4 118.4(11)
C6 C5 C7 121.6(11)
C4 C5 C7 120.0(11)
O2 C4 N3 119.9(11)
O2 C4 C5 124.2(11)
N3 C4 C5 115.9(10)
O25 C21 N1 108.1(9)
O25 C21 C22 106.8(9)
N1 C21 C22 112.8(10)
C21 O25 C24 108.4(9)
C26 C24 O25 109.8(11)
C26 C24 C23 117.5(11)
O25 C24 C23 106.4(9)
O27 C26 C24 114.9(11)
O28 C23 C24 112.1(11)
O28 C23 C22 107.2(10)
C24 C23 C22 101.9(10)
C21 C22 C23 102.6(10)

loop_
_geom_bond_atom_site_label_1
_geom_bond_atom_site_label_2
_geom_bond_distance
Re N10 1.859(14)
Re C20 1.872(15)
Re C30 2.001(17)
Re O14 2.049(9)
Re O16 2.063(9)
Re N11 2.210(8)
N10 O10 1.173(15)
C20 O20 1.185(16)
C30 O30 1.126(18)
N11 C14 1.478(13)
N11 C12 1.490(16)
N11 C9 1.500(16)
C12 C13 1.499(17)
C13 O13 1.205(15)
C13 O14 1.335(16)
C14 C15 1.510(15)
C15 O15 1.232(14)
C15 O16 1.290(15)
C9 C8 1.523(17)
C8 N3 1.477(13)
N3 C4 1.392(15)
N3 C2 1.408(15)
C2 O3 1.232(15)
C2 N1 1.360(14)
N1 C6 1.398(15)
N1 C21 1.480(14)
C6 C5 1.324(16)
C5 C4 1.445(15)
C5 C7 1.492(16)
C4 O2 1.249(14)
C21 O25 1.415(13)
C21 C22 1.507(17)
O25 C24 1.478(14)
C24 C26 1.471(17)
C24 C23 1.486(17)
C26 O27 1.423(14)
C23 O28 1.446(14)
C23 C22 1.522(17)

loop_
_geom_hbond_atom_site_label_D
_geom_hbond_atom_site_label_H
_geom_hbond_atom_site_label_A
_geom_hbond_distance_DH
_geom_hbond_distance_HA
_geom_hbond_distance_DA
_geom_hbond_angle_DHA
_geom_hbond_site_symmetry_A
O27 H27 O15 0.82 1.92 2.705(13) 159.3 1_465
